data_4103906
loop_
_publ_author_name
'Ken Albrecht'
'Kimihisa Yamamoto'

_publ_section_title
;
 Dendritic Structure Having a Potential Gradient: New Synthesis and
 Properties of Carbazole Dendrimers
;
_journal_name_full 'Journal of the American Chemical Society'
_journal_page_first 2244
_journal_page_last 2251
_journal_paper_doi 10.1021/ja807312e
_journal_volume 131
_journal_year 2009
_chemical_formula_moiety 'C28 H21 Fe N '
_chemical_formula_sum 'C28 H21 Fe N'
_chemical_formula_weight 427.33
_space_group_IT_number 4
_symmetry_cell_setting monoclinic
_symmetry_Int_Tables_number 4
_symmetry_space_group_name_Hall 'P 2yb'
_symmetry_space_group_name_H-M 'P 1 21 1'
_cell_angle_alpha 90.0000
_cell_angle_beta 99.493(12)
_cell_angle_gamma 90.0000
_cell_formula_units_Z 2
_cell_length_a 8.1267(19)
_cell_length_b 12.837(3)
_cell_length_c 9.775(3)
_cell_measurement_reflns_used 9015
_cell_measurement_temperature 223.1
_cell_measurement_theta_max 27.5
_cell_measurement_theta_min 3.0
_cell_volume 1005.8(5)
_computing_cell_refinement PROCESS-AUTO
_computing_data_collection PROCESS-AUTO
_computing_data_reduction CrystalStructure
_computing_publication_material 'CrystalStructure 3.8'
_computing_structure_refinement CRYSTALS
_computing_structure_solution SIR2004
_diffrn_detector_area_resol_mean 10.00
_diffrn_measured_fraction_theta_full 0.998
_diffrn_measured_fraction_theta_max 0.998
_diffrn_measurement_device_type 'Rigaku RAXIS-RAPID'
_diffrn_measurement_method \w
_diffrn_radiation_type 'Mo K\a'
_diffrn_radiation_wavelength 0.71075
_diffrn_reflns_av_R_equivalents 0.026
_diffrn_reflns_limit_h_max 10
_diffrn_reflns_limit_h_min -10
_diffrn_reflns_limit_k_max 16
_diffrn_reflns_limit_k_min -16
_diffrn_reflns_limit_l_max 12
_diffrn_reflns_limit_l_min -12
_diffrn_reflns_number 9979
_diffrn_reflns_theta_full 27.48
_diffrn_reflns_theta_max 27.48
_exptl_absorpt_coefficient_mu 0.764
_exptl_absorpt_correction_T_max 0.926
_exptl_absorpt_correction_T_min 0.731
_exptl_absorpt_correction_type multi-scan
_exptl_absorpt_process_details
;
    Higashi, T. (1995). Program for Absorption Correction.
    Rigaku Corporation, Tokyo, Japan.
;
_exptl_crystal_colour orange
_exptl_crystal_density_diffrn 1.411
_exptl_crystal_density_method 'not measured'
_exptl_crystal_description chip
_exptl_crystal_F_000 444.00
_exptl_crystal_size_max 0.10
_exptl_crystal_size_mid 0.10
_exptl_crystal_size_min 0.10
_refine_diff_density_max 1.06
_refine_diff_density_min -0.45
_refine_ls_extinction_method none
_refine_ls_goodness_of_fit_ref 0.617
_refine_ls_hydrogen_treatment refall
_refine_ls_number_parameters 319
_refine_ls_number_reflns 4091
_refine_ls_R_factor_gt 0.0268
_refine_ls_shift/su_max 0.0000
_refine_ls_structure_factor_coef Fsqd
_refine_ls_weighting_details 'w = 1/[0.0018Fo^2^ + 1.0000\s(Fo^2^)]/(4Fo^2^)'
_refine_ls_weighting_scheme calc
_refine_ls_wR_factor_ref 0.0720
_reflns_number_gt 4080
_reflns_number_total 4575
_reflns_threshold_expression F^2^>2.0\s(F^2^)
_cod_data_source_file ja807312e_si_003.cif
_cod_data_source_block '_20070928'
_cod_original_formula_sum 'C28 H21 Fe N '
_cod_database_code 4103906

loop_
_symmetry_equiv_pos_site_id
_symmetry_equiv_pos_as_xyz
1 +X,+Y,+Z
2 -X,1/2+Y,-Z

loop_
_atom_site_label
_atom_site_type_symbol
_atom_site_fract_x
_atom_site_fract_y
_atom_site_fract_z
_atom_site_U_iso_or_equiv
_atom_site_adp_type
_atom_site_occupancy
_atom_site_symmetry_multiplicity
_atom_site_calc_flag
_atom_site_refinement_flags
Fe(1) Fe 1.41521(3) 1.12220(5) 0.35985(3) 0.02677(6) Uani 1.00 1 d .
N(1) N 0.7953(2) 0.72013(15) 0.19147(19) 0.0301(4) Uani 1.00 1 d .
C(2) C 0.8538(2) 0.6191(2) 0.21980(17) 0.0260(3) Uani 1.00 1 d .
C(3) C 0.5729(2) 0.6101(2) 0.14123(18) 0.0275(5) Uani 1.00 1 d .
C(4) C 1.0812(2) 0.99667(15) 0.2493(2) 0.0245(4) Uani 1.00 1 d .
C(5) C 0.7199(2) 0.54881(17) 0.1892(2) 0.0279(5) Uani 1.00 1 d .
C(6) C 0.7426(2) 0.65012(16) -0.1775(2) 0.0321(5) Uani 1.00 1 d .
C(7) C 0.9191(2) 0.87182(16) 0.0972(2) 0.0279(4) Uani 1.00 1 d .
C(8) C 1.2746(2) 1.25068(16) 0.3735(2) 0.0355(5) Uani 1.00 1 d .
C(9) C 0.9112(3) 0.40872(18) 0.2561(2) 0.0367(6) Uani 1.00 1 d .
C(10) C 0.6247(2) 0.71546(17) 0.1449(2) 0.0290(5) Uani 1.00 1 d .
C(11) C 1.5990(2) 1.1263(3) 0.5284(2) 0.0546(6) Uani 1.00 1 d .
C(12) C 0.8937(2) 0.81313(16) 0.2102(2) 0.0272(5) Uani 1.00 1 d .
C(13) C 0.9654(3) 0.84421(18) 0.3426(2) 0.0367(5) Uani 1.00 1 d .
C(14) C 0.7511(2) 0.44270(16) 0.2089(2) 0.0323(5) Uani 1.00 1 d .
C(15) C 0.6795(3) 0.74545(17) -0.2416(2) 0.0401(5) Uani 1.00 1 d .
C(16) C 1.0420(2) 0.48027(18) 0.2855(2) 0.0354(5) Uani 1.00 1 d .
C(17) C 0.2938(2) 0.6671(2) 0.0560(2) 0.0458(6) Uani 1.00 1 d .
C(18) C 1.0115(2) 0.96321(16) 0.1171(2) 0.0275(4) Uani 1.00 1 d .
C(19) C 0.4045(2) 0.5862(2) 0.0952(2) 0.0380(5) Uani 1.00 1 d .
C(20) C 0.8178(2) 0.65914(16) 0.6062(2) 0.0310(5) Uani 1.00 1 d .
C(21) C 1.5375(3) 0.9830(2) 0.3921(2) 0.0450(6) Uani 1.00 1 d .
C(22) C 0.5128(2) 0.79676(19) 0.1066(2) 0.0360(5) Uani 1.00 1 d .
C(23) C 1.0153(2) 0.58612(17) 0.2690(2) 0.0316(4) Uani 1.00 1 d .
C(24) C 1.0581(2) 0.93457(17) 0.3617(2) 0.0353(5) Uani 1.00 1 d .
C(25) C 0.3467(2) 0.7700(2) 0.0642(2) 0.0439(6) Uani 1.00 1 d .
C(26) C 0.5209(3) 1.0298(2) 0.5199(2) 0.0490(7) Uani 1.00 1 d .
C(27) C 1.3324(2) 0.6409(2) 0.5934(3) 0.0600(9) Uani 1.00 1 d .
C(28) C 0.6289(3) 1.0518(2) 0.3210(3) 0.0510(7) Uani 1.00 1 d .
C(30) C 1.1708(2) 1.09694(14) 0.2724(2) 0.0260(4) Uani 1.00 1 d .
H(1) H 0.8737 0.8498 0.0060 0.033 Uiso 1.00 1 c R
H(2) H 0.9318 0.3363 0.2697 0.045 Uiso 1.00 1 c R
H(3) H 0.9481 0.8035 0.4202 0.044 Uiso 1.00 1 c R
H(4) H 0.6624 0.3939 0.1900 0.039 Uiso 1.00 1 c R
H(5) H 1.1518 0.4551 0.3162 0.042 Uiso 1.00 1 c R
H(6) H 0.1797 0.6514 0.0240 0.055 Uiso 1.00 1 c R
H(7) H 1.0278 1.0036 0.0390 0.033 Uiso 1.00 1 c R
H(8) H 0.3661 0.5162 0.0919 0.045 Uiso 1.00 1 c R
H(9) H 0.5488 0.8672 0.1096 0.044 Uiso 1.00 1 c R
H(10) H 1.1037 0.6350 0.2901 0.038 Uiso 1.00 1 c R
H(11) H 1.1088 0.9537 0.4528 0.042 Uiso 1.00 1 c R
H(12) H 0.2658 0.8230 0.0387 0.053 Uiso 1.00 1 c R
H(13) H 0.607(3) 0.795(2) -0.204(2) 0.048(7) Uiso 1.00 1 c .
H(14) H 0.724(2) 0.626(2) -0.093(2) 0.034(5) Uiso 1.00 1 c .
H(15) H 0.653(3) 1.037(2) 0.231(3) 0.062(9) Uiso 1.00 1 c .
H(16) H 1.592(4) 1.181(3) 0.596(4) 0.084(11) Uiso 1.00 1 c .
H(17) H 1.300(3) 1.302(2) 0.445(3) 0.050(8) Uiso 1.00 1 c .
H(18) H 1.495(3) 0.919(2) 0.358(2) 0.048(7) Uiso 1.00 1 c .
H(19) H 0.862(2) 0.641(2) 0.519(2) 0.040(6) Uiso 1.00 1 c .
H(20) H 1.280(4) 0.693(2) 0.613(3) 0.066(10) Uiso 1.00 1 c .
H(21) H 0.462(3) 0.995(2) 0.585(3) 0.047(7) Uiso 1.00 1 c .

loop_
_atom_site_aniso_label
_atom_site_aniso_U_11
_atom_site_aniso_U_22
_atom_site_aniso_U_33
_atom_site_aniso_U_12
_atom_site_aniso_U_13
_atom_site_aniso_U_23
Fe(1) 0.02633(13) 0.02694(13) 0.02599(14) 0.00074(14) 0.00125(9) 0.00124(14)
N(1) 0.0250(8) 0.0276(8) 0.0364(10) -0.0041(7) 0.0007(7) -0.0021(7)
C(2) 0.0302(8) 0.0257(7) 0.0224(7) -0.0034(11) 0.0053(6) -0.0010(10)
C(3) 0.0262(8) 0.0323(14) 0.0244(8) -0.0056(9) 0.0057(6) -0.0040(8)
C(4) 0.0238(8) 0.0221(8) 0.0277(10) 0.0004(7) 0.0045(7) 0.0008(7)
C(5) 0.0306(10) 0.0315(10) 0.0227(9) -0.0059(8) 0.0072(8) -0.0016(8)
C(6) 0.0353(9) 0.0330(11) 0.0260(10) 0.0070(8) -0.0005(7) -0.0071(7)
C(7) 0.0291(9) 0.0297(9) 0.0239(10) -0.0012(7) 0.0009(7) -0.0025(7)
C(8) 0.0341(10) 0.0222(9) 0.0471(13) 0.0017(8) -0.0023(9) -0.0051(9)
C(9) 0.0500(13) 0.0284(10) 0.0328(13) 0.0024(10) 0.0098(10) 0.0017(9)
C(10) 0.0259(9) 0.0346(11) 0.0269(10) -0.0047(8) 0.0059(7) -0.0040(8)
C(11) 0.0427(11) 0.0683(16) 0.0453(13) 0.0102(17) -0.0147(9) -0.0090(19)
C(12) 0.0265(9) 0.0241(9) 0.0318(12) -0.0024(7) 0.0071(8) -0.0027(8)
C(13) 0.0513(12) 0.0345(11) 0.0250(11) -0.0136(10) 0.0080(9) 0.0055(8)
C(14) 0.0399(11) 0.0265(9) 0.0310(10) -0.0103(8) 0.0073(8) -0.0015(8)
C(15) 0.0403(11) 0.0275(10) 0.0487(14) 0.0087(9) -0.0037(9) -0.0144(9)
C(16) 0.0355(10) 0.0365(11) 0.0330(11) 0.0043(9) 0.0021(8) 0.0033(9)
C(17) 0.0264(10) 0.0670(16) 0.0435(14) -0.0077(10) 0.0039(9) 0.0056(11)
C(18) 0.0298(9) 0.0289(9) 0.0235(9) 0.0008(8) 0.0038(7) 0.0037(7)
C(19) 0.0305(10) 0.0490(12) 0.0346(12) -0.0114(9) 0.0050(8) -0.0021(9)
C(20) 0.0285(9) 0.0257(8) 0.0383(12) -0.0025(7) 0.0044(8) 0.0037(8)
C(21) 0.0481(13) 0.0427(13) 0.0439(14) 0.0193(11) 0.0065(11) 0.0056(11)
C(22) 0.0368(11) 0.0343(11) 0.0375(12) 0.0029(9) 0.0077(9) 0.0007(8)
C(23) 0.0289(9) 0.0334(9) 0.0319(11) -0.0054(7) 0.0031(8) 0.0002(8)
C(24) 0.0494(12) 0.0335(10) 0.0216(10) -0.0148(9) 0.0019(8) -0.0000(8)
C(25) 0.0294(10) 0.0597(15) 0.0428(13) 0.0106(11) 0.0062(9) 0.0108(11)
C(26) 0.0497(14) 0.0618(16) 0.0340(13) 0.0249(13) 0.0023(11) 0.0116(11)
C(27) 0.0240(10) 0.067(2) 0.085(2) 0.0048(12) -0.0054(11) -0.0109(17)
C(28) 0.0390(12) 0.0689(18) 0.0467(16) 0.0173(12) 0.0118(11) 0.0019(13)
C(30) 0.0267(8) 0.0224(11) 0.0280(9) 0.0003(6) 0.0018(7) 0.0007(6)

loop_
_atom_type_symbol
_atom_type_description
_atom_type_scat_dispersion_real
_atom_type_scat_dispersion_imag
_atom_type_scat_source
C C 0.003 0.002
;
International Tables for Crystallography
(1992, Vol. C, Tables 4.2.6.8 and 6.1.1.4)
;
H H 0.000 0.000
;
International Tables for Crystallography
(1992, Vol. C, Table 6.1.1.4)
;
Fe Fe 0.346 0.844
;
International Tables for Crystallography
(1992, Vol. C, Tables 4.2.6.8 and 6.1.1.4)
;
N N 0.006 0.003
;
International Tables for Crystallography
(1992, Vol. C, Tables 4.2.6.8 and 6.1.1.4)
;

loop_
_geom_angle_atom_site_label_1
_geom_angle_atom_site_label_2
_geom_angle_atom_site_label_3
_geom_angle
_geom_angle_publ_flag
_geom_angle_site_symmetry_1
_geom_angle_site_symmetry_3
C(6) Fe(1) C(8) 68.60(9) yes 2_755 .
C(6) Fe(1) C(11) 166.17(12) yes 2_755 .
C(6) Fe(1) C(15) 41.03(8) yes 2_755 2_755
C(6) Fe(1) C(20) 68.56(9) yes 2_755 2_756
C(6) Fe(1) C(21) 120.40(9) yes 2_755 .
C(6) Fe(1) C(26) 153.42(10) yes 2_755 1_655
C(6) Fe(1) C(27) 129.51(12) yes 2_755 2_856
C(6) Fe(1) C(28) 110.12(10) yes 2_755 1_655
C(6) Fe(1) C(30) 40.71(8) yes 2_755 .
C(8) Fe(1) C(11) 105.83(12) yes . .
C(8) Fe(1) C(15) 40.41(10) yes . 2_755
C(8) Fe(1) C(20) 41.17(8) yes . 2_756
C(8) Fe(1) C(21) 165.49(11) yes . .
C(8) Fe(1) C(26) 126.54(11) yes . 1_655
C(8) Fe(1) C(27) 116.55(12) yes . 2_856
C(8) Fe(1) C(28) 151.32(11) yes . 1_655
C(8) Fe(1) C(30) 68.79(7) yes . .
C(11) Fe(1) C(15) 126.76(13) yes . 2_755
C(11) Fe(1) C(20) 116.20(10) yes . 2_756
C(11) Fe(1) C(21) 67.93(13) yes . .
C(11) Fe(1) C(26) 39.90(13) yes . 1_655
C(11) Fe(1) C(27) 40.42(12) yes . 2_856
C(11) Fe(1) C(28) 68.28(11) yes . 1_655
C(11) Fe(1) C(30) 150.66(10) yes . .
C(15) Fe(1) C(20) 68.64(9) yes 2_755 2_756
C(15) Fe(1) C(21) 153.70(11) yes 2_755 .
C(15) Fe(1) C(26) 164.04(10) yes 2_755 1_655
C(15) Fe(1) C(27) 107.92(12) yes 2_755 2_856
C(15) Fe(1) C(28) 119.39(11) yes 2_755 1_655
C(15) Fe(1) C(30) 68.72(8) yes 2_755 .
C(20) Fe(1) C(21) 128.43(10) yes 2_756 .
C(20) Fe(1) C(26) 107.26(10) yes 2_756 1_655
C(20) Fe(1) C(27) 149.92(12) yes 2_756 2_856
C(20) Fe(1) C(28) 167.13(10) yes 2_756 1_655
C(20) Fe(1) C(30) 40.68(8) yes 2_756 .
C(21) Fe(1) C(26) 40.50(11) yes . 1_655
C(21) Fe(1) C(27) 67.86(12) yes . 2_856
C(21) Fe(1) C(28) 40.28(12) yes . 1_655
C(21) Fe(1) C(30) 109.78(9) yes . .
C(26) Fe(1) C(27) 67.41(12) yes 1_655 2_856
C(26) Fe(1) C(28) 67.83(11) yes 1_655 1_655
C(26) Fe(1) C(30) 118.93(9) yes 1_655 .
C(27) Fe(1) C(28) 40.71(12) yes 2_856 1_655
C(27) Fe(1) C(30) 168.18(11) yes 2_856 .
C(28) Fe(1) C(30) 130.10(9) yes 1_655 .
C(2) N(1) C(10) 108.36(17) yes . .
C(2) N(1) C(12) 125.82(16) yes . .
C(10) N(1) C(12) 125.81(18) yes . .
N(1) C(2) C(5) 109.14(15) yes . .
N(1) C(2) C(23) 128.7(2) yes . .
C(5) C(2) C(23) 122.1(2) yes . .
C(5) C(3) C(10) 106.63(16) yes . .
C(5) C(3) C(19) 134.2(2) yes . .
C(10) C(3) C(19) 119.2(2) yes . .
C(18) C(4) C(24) 117.90(18) yes . .
C(18) C(4) C(30) 121.70(18) yes . .
C(24) C(4) C(30) 120.34(17) yes . .
C(2) C(5) C(3) 106.80(19) yes . .
C(2) C(5) C(14) 118.75(19) yes . .
C(3) C(5) C(14) 134.4(2) yes . .
Fe(1) C(6) C(15) 68.96(12) yes 2_745 .
Fe(1) C(6) C(30) 69.88(11) yes 2_745 2_745
C(15) C(6) C(30) 107.71(19) yes . 2_745
C(12) C(7) C(18) 119.86(17) yes . .
Fe(1) C(8) C(15) 70.21(13) yes . 2_755
Fe(1) C(8) C(20) 69.73(11) yes . 2_756
C(15) C(8) C(20) 108.36(19) yes 2_755 2_756
C(14) C(9) C(16) 120.3(2) yes . .
N(1) C(10) C(3) 109.06(17) yes . .
N(1) C(10) C(22) 128.9(2) yes . .
C(3) C(10) C(22) 122.04(18) yes . .
Fe(1) C(11) C(26) 70.16(14) yes . 1_655
Fe(1) C(11) C(27) 70.05(14) yes . 2_856
C(26) C(11) C(27) 108.0(2) yes 1_655 2_856
N(1) C(12) C(7) 120.46(18) yes . .
N(1) C(12) C(13) 119.90(19) yes . .
C(7) C(12) C(13) 119.64(19) yes . .
C(12) C(13) C(24) 120.2(2) yes . .
C(5) C(14) C(9) 119.8(2) yes . .
Fe(1) C(15) C(6) 70.01(12) yes 2_745 .
Fe(1) C(15) C(8) 69.38(13) yes 2_745 2_745
C(6) C(15) C(8) 108.2(2) yes . 2_745
C(9) C(16) C(23) 121.5(2) yes . .
C(19) C(17) C(25) 121.1(2) yes . .
C(4) C(18) C(7) 121.23(18) yes . .
C(3) C(19) C(17) 118.7(2) yes . .
Fe(1) C(20) C(8) 69.10(12) yes 2_746 2_746
Fe(1) C(20) C(30) 70.51(11) yes 2_746 2_746
C(8) C(20) C(30) 108.1(2) yes 2_746 2_746
Fe(1) C(21) C(26) 69.50(15) yes . 1_655
Fe(1) C(21) C(28) 70.05(16) yes . 1_655
C(26) C(21) C(28) 107.8(2) yes 1_655 1_655
C(10) C(22) C(25) 117.0(2) yes . .
C(2) C(23) C(16) 117.5(2) yes . .
C(4) C(24) C(13) 121.08(19) yes . .
C(17) C(25) C(22) 122.0(2) yes . .
Fe(1) C(26) C(11) 69.94(15) yes 1_455 1_455
Fe(1) C(26) C(21) 70.00(15) yes 1_455 1_455
C(11) C(26) C(21) 108.8(2) yes 1_455 1_455
Fe(1) C(27) C(11) 69.53(13) yes 2_846 2_846
Fe(1) C(27) C(28) 69.92(15) yes 2_846 2_746
C(11) C(27) C(28) 108.1(2) yes 2_846 2_746
Fe(1) C(28) C(21) 69.67(16) yes 1_455 1_455
Fe(1) C(28) C(27) 69.37(15) yes 1_455 2_756
C(21) C(28) C(27) 107.3(2) yes 1_455 2_756
Fe(1) C(30) C(4) 128.25(12) yes . .
Fe(1) C(30) C(6) 69.42(10) yes . 2_755
Fe(1) C(30) C(20) 68.81(10) yes . 2_756
C(4) C(30) C(6) 126.94(18) yes . 2_755
C(4) C(30) C(20) 125.41(19) yes . 2_756
C(6) C(30) C(20) 107.63(16) yes 2_755 2_756
Fe(1) C(6) H(14) 123.4(14) no 2_745 .
C(15) C(6) H(14) 125.4(18) no . .
C(30) C(6) H(14) 126.8(19) no 2_745 .
C(12) C(7) H(1) 120.2 no . .
C(18) C(7) H(1) 120.0 no . .
Fe(1) C(8) H(17) 123.9(16) no . .
C(15) C(8) H(17) 130.1(18) no 2_755 .
C(20) C(8) H(17) 121.5(18) no 2_756 .
C(14) C(9) H(2) 119.5 no . .
C(16) C(9) H(2) 120.2 no . .
Fe(1) C(11) H(16) 117(2) no . .
C(26) C(11) H(16) 127(2) no 1_655 .
C(27) C(11) H(16) 124(2) no 2_856 .
C(12) C(13) H(3) 119.5 no . .
C(24) C(13) H(3) 120.3 no . .
C(5) C(14) H(4) 120.2 no . .
C(9) C(14) H(4) 120.1 no . .
Fe(1) C(15) H(13) 121.7(15) no 2_745 .
C(6) C(15) H(13) 126.2(16) no . .
C(8) C(15) H(13) 125.3(16) no 2_745 .
C(9) C(16) H(5) 119.0 no . .
C(23) C(16) H(5) 119.5 no . .
C(19) C(17) H(6) 119.1 no . .
C(25) C(17) H(6) 119.8 no . .
C(4) C(18) H(7) 119.3 no . .
C(7) C(18) H(7) 119.5 no . .
C(3) C(19) H(8) 121.1 no . .
C(17) C(19) H(8) 120.3 no . .
Fe(1) C(20) H(19) 124.1(13) no 2_746 .
C(8) C(20) H(19) 125.3(14) no 2_746 .
C(30) C(20) H(19) 126.6(15) no 2_746 .
Fe(1) C(21) H(18) 125.0(17) no . .
C(26) C(21) H(18) 127.3(19) no 1_655 .
C(28) C(21) H(18) 124.9(19) no 1_655 .
C(10) C(22) H(9) 121.4 no . .
C(25) C(22) H(9) 121.6 no . .
C(2) C(23) H(10) 120.8 no . .
C(16) C(23) H(10) 121.7 no . .
C(4) C(24) H(11) 119.7 no . .
C(13) C(24) H(11) 119.2 no . .
C(17) C(25) H(12) 118.2 no . .
C(22) C(25) H(12) 119.9 no . .
Fe(1) C(26) H(21) 125.6(15) no 1_455 .
C(11) C(26) H(21) 130.2(17) no 1_455 .
C(21) C(26) H(21) 121.0(17) no 1_455 .
Fe(1) C(27) H(20) 125(2) no 2_846 .
C(11) C(27) H(20) 126(2) no 2_846 .
C(28) C(27) H(20) 126(2) no 2_746 .
Fe(1) C(28) H(15) 125.0(17) no 1_455 .
C(21) C(28) H(15) 122.3(19) no 1_455 .
C(27) C(28) H(15) 130.4(19) no 2_756 .

loop_
_geom_bond_atom_site_label_1
_geom_bond_atom_site_label_2
_geom_bond_distance
_geom_bond_publ_flag
Fe(1) C(8) 2.024(2) yes
Fe(1) C(11) 2.034(2) yes
Fe(1) C(21) 2.043(2) yes
Fe(1) C(30) 2.0545(17) yes
N(1) C(2) 1.393(3) yes
N(1) C(10) 1.387(2) yes
N(1) C(12) 1.432(2) yes
C(2) C(5) 1.407(3) yes
C(2) C(23) 1.388(2) yes
C(3) C(5) 1.443(2) yes
C(3) C(10) 1.415(3) yes
C(3) C(19) 1.402(2) yes
C(4) C(18) 1.392(2) yes
C(4) C(24) 1.394(3) yes
C(4) C(30) 1.478(2) yes
C(5) C(14) 1.393(2) yes
C(6) C(15) 1.431(3) yes
C(7) C(12) 1.380(3) yes
C(7) C(18) 1.389(2) yes
C(9) C(14) 1.377(3) yes
C(9) C(16) 1.399(3) yes
C(10) C(22) 1.394(3) yes
C(12) C(13) 1.388(2) yes
C(13) C(24) 1.379(3) yes
C(16) C(23) 1.381(3) yes
C(17) C(19) 1.386(3) yes
C(17) C(25) 1.388(4) yes
C(22) C(25) 1.388(3) yes
C(6) H(14) 0.92(2) no
C(7) H(1) 0.950 no
C(8) H(17) 0.96(2) no
C(9) H(2) 0.950 no
C(11) H(16) 0.98(4) no
C(13) H(3) 0.950 no
C(14) H(4) 0.950 no
C(15) H(13) 0.98(2) no
C(16) H(5) 0.950 no
C(17) H(6) 0.950 no
C(18) H(7) 0.950 no
C(19) H(8) 0.950 no
C(20) H(19) 1.00(2) no
C(21) H(18) 0.94(3) no
C(22) H(9) 0.950 no
C(23) H(10) 0.950 no
C(24) H(11) 0.950 no
C(25) H(12) 0.950 no
C(26) H(21) 0.96(3) no
C(27) H(20) 0.84(3) no
C(28) H(15) 0.95(3) no

loop_
_geom_contact_atom_site_label_1
_geom_contact_atom_site_label_2
_geom_contact_distance
_geom_contact_site_symmetry_2
Fe(1) C(6) 2.048(2) 2_755
Fe(1) C(15) 2.034(2) 2_755
Fe(1) C(20) 2.032(2) 2_756
Fe(1) C(26) 2.037(2) 1_655
Fe(1) C(27) 2.041(2) 2_856
Fe(1) C(28) 2.048(2) 1_655
C(4) C(6) 2.599(2) 2_755
C(4) C(20) 2.576(2) 2_756
C(6) Fe(1) 2.048(2) 2_745
C(6) C(4) 2.599(2) 2_745
C(6) C(8) 2.295(3) 2_745
C(6) C(10) 3.543(3) .
C(6) C(18) 3.116(2) 2_745
C(6) C(20) 2.298(3) 1_554
C(6) C(21) 3.550(3) 2_745
C(6) C(28) 3.358(3) 2_645
C(6) C(30) 1.427(3) 2_745
C(8) C(6) 2.295(3) 2_755
C(8) C(15) 1.401(3) 2_755
C(8) C(16) 3.530(3) 1_565
C(8) C(20) 1.426(3) 2_756
C(8) C(27) 3.457(3) 2_856
C(10) C(6) 3.543(3) .
C(11) C(20) 3.452(3) 2_756
C(11) C(26) 1.389(4) 1_655
C(11) C(27) 1.408(4) 2_856
C(11) C(28) 2.291(4) 1_655
C(14) C(25) 3.460(3) 2_645
C(15) Fe(1) 2.034(2) 2_745
C(15) C(8) 1.401(3) 2_745
C(15) C(20) 2.293(3) 1_554
C(15) C(27) 3.295(3) 1_454
C(15) C(28) 3.524(3) 2_645
C(15) C(30) 2.308(2) 2_745
C(16) C(8) 3.530(3) 1_545
C(17) C(23) 3.477(3) 1_455
C(18) C(6) 3.116(2) 2_755
C(20) Fe(1) 2.032(2) 2_746
C(20) C(4) 2.576(2) 2_746
C(20) C(6) 2.298(3) 1_556
C(20) C(8) 1.426(3) 2_746
C(20) C(11) 3.452(3) 2_746
C(20) C(15) 2.293(3) 1_556
C(20) C(24) 3.053(2) 2_746
C(20) C(26) 3.276(3) 2_646
C(20) C(30) 1.421(3) 2_746
C(21) C(6) 3.550(3) 2_755
C(21) C(26) 1.412(3) 1_655
C(21) C(27) 2.280(4) 2_856
C(21) C(28) 1.409(4) 1_655
C(23) C(11) 3.459(2) 2_846
C(24) C(20) 3.053(2) 2_756
C(25) C(14) 3.460(3) 2_655
C(26) Fe(1) 2.037(2) 1_455
C(26) C(11) 1.389(4) 1_455
C(26) C(20) 3.276(3) 2_656
C(26) C(21) 1.412(3) 1_455
C(26) C(27) 2.263(4) 2_756
C(26) C(28) 2.279(4) .
C(26) C(30) 3.524(3) 1_455
C(27) Fe(1) 2.041(2) 2_846
C(27) C(8) 3.457(3) 2_846
C(27) C(11) 1.408(4) 2_846
C(27) C(15) 3.295(3) 1_656
C(27) C(21) 2.280(4) 2_846
C(27) C(26) 2.263(4) 2_746
C(27) C(28) 1.422(4) 2_746
C(28) Fe(1) 2.048(2) 1_455
C(28) C(6) 3.358(3) 2_655
C(28) C(11) 2.291(4) 1_455
C(28) C(15) 3.524(3) 2_655
C(28) C(21) 1.409(4) 1_455
C(28) C(26) 2.279(4) .
C(28) C(27) 1.422(4) 2_756
C(30) C(6) 1.427(3) 2_755
C(30) C(15) 2.308(2) 2_755
C(30) C(20) 1.421(3) 2_756
C(30) C(26) 3.524(3) 1_655
Fe(1) H(13) 2.68(2) 2_755
Fe(1) H(14) 2.66(2) 2_755
Fe(1) H(15) 2.71(3) 1_655
Fe(1) H(19) 2.72(2) 2_756
Fe(1) H(20) 2.61(3) 2_856
Fe(1) H(21) 2.71(2) 1_655
N(1) H(14) 3.00(2) .
N(1) H(19) 3.32(2) .
C(2) H(7) 3.213 2_745
C(2) H(14) 3.07(2) .
C(2) H(19) 2.93(2) .
C(3) H(14) 2.78(2) .
C(3) H(16) 3.22(4) 2_746
C(3) H(21) 3.11(3) 2_646
C(4) H(14) 2.90(2) 2_755
C(4) H(15) 3.49(3) .
C(4) H(19) 2.90(2) 2_756
C(5) H(7) 3.320 2_745
C(5) H(14) 2.94(2) .
C(5) H(19) 3.46(2) .
C(5) H(21) 2.94(3) 2_646
C(6) H(1) 3.208 .
C(6) H(7) 2.832 2_745
C(6) H(15) 3.49(3) 2_645
C(6) H(17) 3.23(2) 2_745
C(6) H(19) 3.27(2) 1_554
C(7) H(8) 3.288 2_655
C(7) H(15) 3.43(3) .
C(8) H(2) 3.011 1_565
C(8) H(5) 2.830 1_565
C(8) H(13) 2.12(3) 2_755
C(8) H(14) 3.17(2) 2_755
C(8) H(19) 2.16(2) 2_756
C(9) H(1) 3.416 2_745
C(9) H(3) 3.457 2_746
C(9) H(7) 3.243 2_745
C(9) H(11) 2.934 2_746
C(9) H(12) 3.197 2_645
C(9) H(20) 3.51(3) 2_746
C(10) H(13) 3.55(2) .
C(10) H(14) 2.83(2) .
C(10) H(16) 3.34(4) 2_746
C(11) H(15) 3.22(3) 1_655
C(11) H(20) 2.02(3) 2_856
C(11) H(21) 2.14(2) 1_655
C(12) H(15) 3.50(3) .
C(13) H(15) 3.58(3) .
C(13) H(17) 3.28(3) 2_746
C(13) H(19) 3.31(2) .
C(14) H(7) 3.338 2_745
C(14) H(11) 3.319 2_746
C(14) H(12) 2.851 2_645
C(14) H(13) 3.47(2) 2_645
C(14) H(21) 2.95(3) 2_646
C(15) H(1) 2.980 .
C(15) H(2) 3.421 2_755
C(15) H(4) 3.474 2_655
C(15) H(5) 3.160 2_755
C(15) H(17) 2.15(3) 2_745
C(15) H(19) 3.25(2) 1_554
C(15) H(20) 3.39(3) 1_454
C(16) H(1) 3.470 2_745
C(16) H(7) 3.143 2_745
C(16) H(11) 3.033 2_746
C(16) H(17) 3.31(2) 1_545
C(16) H(19) 3.57(2) .
C(17) H(7) 3.361 2_645
C(17) H(10) 2.993 1_455
C(17) H(15) 3.36(3) 2_645
C(17) H(16) 3.38(4) 2_746
C(18) H(6) 3.073 2_655
C(18) H(8) 3.462 2_655
C(18) H(14) 3.04(2) 2_755
C(18) H(15) 3.42(3) .
C(19) H(9) 3.507 2_645
C(19) H(10) 3.397 1_455
C(19) H(14) 3.46(2) .
C(19) H(15) 3.21(3) 2_645
C(19) H(16) 3.25(4) 2_746
C(19) H(21) 3.35(2) 2_646
C(20) H(2) 3.158 2_756
C(20) H(3) 2.915 .
C(20) H(11) 2.785 2_746
C(20) H(13) 3.23(3) 1_556
C(20) H(14) 3.18(2) 1_556
C(20) H(16) 3.60(3) 2_746
C(20) H(17) 2.09(2) 2_746
C(20) H(21) 3.42(2) 2_646
C(21) H(15) 2.08(3) 1_655
C(21) H(17) 3.00(2) 2_846
C(21) H(20) 3.08(3) 2_856
C(21) H(21) 2.08(3) 1_655
C(22) H(4) 3.259 2_655
C(22) H(13) 3.26(3) .
C(22) H(14) 3.56(2) .
C(22) H(15) 3.44(3) .
C(22) H(16) 3.49(4) 2_746
C(22) H(18) 2.94(2) 1_455
C(23) H(7) 3.156 2_745
C(23) H(11) 3.494 2_746
C(23) H(16) 3.47(3) 2_846
C(23) H(19) 3.01(2) .
C(24) H(15) 3.57(2) .
C(24) H(19) 2.93(2) 2_756
C(25) H(4) 2.941 2_655
C(25) H(16) 3.46(4) 2_746
C(25) H(18) 3.49(2) 1_455
C(26) H(5) 3.026 2_756
C(26) H(10) 3.566 2_756
C(26) H(11) 3.445 1_455
C(26) H(15) 3.18(3) .
C(26) H(16) 2.13(3) 1_455
C(26) H(17) 3.26(2) 2_746
C(26) H(18) 2.11(2) 1_455
C(26) H(19) 3.39(2) 2_656
C(26) H(20) 3.07(3) 2_756
C(27) H(10) 3.230 .
C(27) H(13) 3.37(2) 1_656
C(27) H(15) 2.16(3) 2_746
C(27) H(16) 2.11(4) 2_846
C(27) H(18) 3.18(3) 2_846
C(27) H(21) 3.21(3) 2_746
C(28) H(9) 3.140 .
C(28) H(14) 3.46(2) 2_655
C(28) H(16) 3.22(4) 1_455
C(28) H(18) 2.09(3) 1_455
C(28) H(20) 2.03(3) 2_756
C(28) H(21) 3.19(3) .
C(30) H(13) 3.25(2) 2_755
C(30) H(14) 2.11(2) 2_755
C(30) H(19) 2.17(2) 2_756
H(1) C(6) 3.208 .
H(1) C(15) 2.980 .
H(1) H(8) 2.944 2_655
H(1) H(13) 2.818 .
H(1) H(14) 3.205 .
H(2) C(8) 3.011 1_545
H(2) C(15) 3.421 2_745
H(2) C(20) 3.158 2_746
H(2) H(1) 3.346 2_745
H(2) H(3) 3.057 2_746
H(2) H(11) 3.168 2_746
H(2) H(12) 3.178 2_645
H(2) H(17) 3.218 1_545
H(2) H(19) 3.490 2_746
H(2) H(20) 2.880 2_746
H(3) C(8) 3.001 2_746
H(3) C(20) 2.915 .
H(3) H(17) 2.584 2_746
H(3) H(19) 2.448 .
H(3) H(20) 3.337 .
H(4) C(15) 3.474 2_645
H(4) C(22) 3.259 2_645
H(4) C(25) 2.941 2_645
H(4) H(9) 3.159 2_645
H(4) H(12) 2.568 2_645
H(4) H(13) 2.554 2_645
H(4) H(20) 3.206 2_746
H(4) H(21) 2.880 2_646
H(5) C(8) 2.830 1_545
H(5) C(11) 3.197 2_846
H(5) C(15) 3.160 2_745
H(5) C(21) 3.501 2_846
H(5) C(26) 3.026 2_746
H(5) H(1) 3.402 2_745
H(5) H(3) 3.431 2_746
H(5) H(7) 3.592 2_745
H(5) H(11) 3.341 2_746
H(5) H(13) 3.154 2_745
H(5) H(16) 3.592 2_846
H(5) H(17) 2.523 1_545
H(5) H(21) 3.170 2_746
H(6) C(2) 3.539 1_455
H(6) C(18) 3.073 2_645
H(6) C(23) 3.046 1_455
H(6) H(1) 3.543 1_455
H(6) H(7) 2.546 2_645
H(6) H(10) 2.779 1_455
H(6) H(15) 3.370 2_645
H(7) C(6) 2.832 2_755
H(7) C(17) 3.361 2_655
H(7) H(6) 2.546 2_655
H(7) H(8) 3.250 2_655
H(7) H(14) 2.547 2_755
H(8) C(7) 3.288 2_645
H(8) C(16) 3.518 1_455
H(8) C(18) 3.462 2_645
H(8) H(1) 2.944 2_645
H(8) H(5) 3.116 1_455
H(8) H(7) 3.250 2_645
H(8) H(9) 2.910 2_645
H(8) H(10) 3.462 1_455
H(8) H(13) 3.037 2_645
H(8) H(15) 3.148 2_645
H(8) H(21) 3.250 2_646
H(9) C(19) 3.507 2_655
H(9) C(21) 3.151 1_455
H(9) C(28) 3.140 .
H(9) H(4) 3.159 2_655
H(9) H(8) 2.910 2_655
H(9) H(13) 3.314 .
H(9) H(15) 2.555 .
H(9) H(18) 2.623 1_455
H(10) C(11) 2.754 2_846
H(10) C(26) 3.566 2_746
H(10) C(27) 3.230 .
H(10) H(16) 2.605 2_846
H(10) H(19) 3.216 .
H(10) H(20) 3.327 .
H(11) C(20) 2.785 2_756
H(11) C(26) 3.445 1_655
H(11) H(19) 2.430 2_756
H(11) H(21) 2.993 1_655
H(12) C(4) 3.532 1_455
H(12) C(7) 3.032 1_455
H(12) C(9) 3.197 2_655
H(12) C(14) 2.851 2_655
H(12) C(18) 2.936 1_455
H(12) H(1) 3.168 1_455
H(12) H(2) 3.178 2_655
H(12) H(4) 2.568 2_655
H(12) H(7) 3.019 1_455
H(12) H(18) 3.577 1_455
H(13) Fe(1) 2.68(2) 2_745
H(13) C(8) 2.12(3) 2_745
H(13) C(10) 3.55(2) .
H(13) C(14) 3.47(2) 2_655
H(13) C(20) 3.23(3) 1_554
H(13) C(22) 3.26(3) .
H(13) C(27) 3.37(2) 1_454
H(13) C(30) 3.25(2) 2_745
H(13) H(1) 2.818 .
H(13) H(4) 2.554 2_655
H(13) H(5) 3.154 2_755
H(13) H(8) 3.037 2_655
H(13) H(9) 3.314 .
H(13) H(17) 2.58(4) 2_745
H(13) H(20) 3.23(4) 1_454
H(13) H(21) 3.38(3) 1_554
H(14) Fe(1) 2.66(2) 2_745
H(14) N(1) 3.00(2) .
H(14) C(2) 3.07(2) .
H(14) C(3) 2.78(2) .
H(14) C(4) 2.90(2) 2_745
H(14) C(5) 2.94(2) .
H(14) C(8) 3.17(2) 2_745
H(14) C(10) 2.83(2) .
H(14) C(18) 3.04(2) 2_745
H(14) C(19) 3.46(2) .
H(14) C(20) 3.18(2) 1_554
H(14) C(22) 3.56(2) .
H(14) C(28) 3.46(2) 2_645
H(14) C(30) 2.11(2) 2_745
H(14) H(1) 3.205 .
H(14) H(7) 2.547 2_745
H(14) H(15) 3.34(3) 2_645
H(15) Fe(1) 2.71(3) 1_455
H(15) C(4) 3.49(3) .
H(15) C(6) 3.49(3) 2_655
H(15) C(7) 3.43(3) .
H(15) C(11) 3.22(3) 1_455
H(15) C(12) 3.50(3) .
H(15) C(13) 3.58(3) .
H(15) C(17) 3.36(3) 2_655
H(15) C(18) 3.42(3) .
H(15) C(19) 3.21(3) 2_655
H(15) C(21) 2.08(3) 1_455
H(15) C(22) 3.44(3) .
H(15) C(24) 3.57(2) .
H(15) C(26) 3.18(3) .
H(15) C(27) 2.16(3) 2_756
H(15) H(6) 3.370 2_655
H(15) H(8) 3.148 2_655
H(15) H(9) 2.555 .
H(15) H(14) 3.34(3) 2_655
H(15) H(18) 2.45(4) 1_455
H(15) H(20) 2.53(4) 2_756
H(16) C(20) 3.60(3) 2_756
H(16) C(26) 2.13(3) 1_655
H(16) C(27) 2.11(4) 2_856
H(16) C(28) 3.22(4) 1_655
H(16) H(20) 2.45(5) 2_856
H(16) H(21) 2.61(4) 1_655
H(17) C(6) 3.23(3) 2_755
H(17) C(15) 2.15(3) 2_755
H(17) C(16) 3.31(2) 1_565
H(17) C(20) 2.09(2) 2_756
H(17) C(26) 3.26(2) 2_756
H(17) H(2) 3.218 1_565
H(17) H(5) 2.523 1_565
H(17) H(13) 2.58(4) 2_755
H(17) H(19) 2.50(3) 2_756
H(17) H(21) 3.18(4) 2_756
H(18) C(26) 2.11(2) 1_655
H(18) C(27) 3.18(3) 2_856
H(18) C(28) 2.09(3) 1_655
H(18) H(15) 2.45(4) 1_655
H(18) H(16) 3.18(5) 2_846
H(18) H(17) 2.77(3) 2_846
H(18) H(21) 2.48(4) 1_655
H(19) Fe(1) 2.72(2) 2_746
H(19) N(1) 3.32(2) .
H(19) C(2) 2.93(2) .
H(19) C(4) 2.90(2) 2_746
H(19) C(5) 3.46(2) .
H(19) C(6) 3.27(2) 1_556
H(19) C(8) 2.16(2) 2_746
H(19) C(13) 3.31(2) .
H(19) C(15) 3.25(2) 1_556
H(19) C(16) 3.57(2) .
H(19) C(23) 3.01(2) .
H(19) C(24) 2.93(2) 2_746
H(19) C(26) 3.39(2) 2_646
H(19) C(30) 2.17(2) 2_746
H(19) H(2) 3.490 2_756
H(19) H(3) 2.448 .
H(19) H(10) 3.216 .
H(19) H(11) 2.430 2_746
H(19) H(17) 2.50(3) 2_746
H(19) H(20) 3.43(4) .
H(19) H(21) 3.26(3) 2_646
H(20) Fe(1) 2.61(3) 2_846
H(20) C(9) 3.51(3) 2_756
H(20) C(11) 2.02(3) 2_846
H(20) C(15) 3.39(3) 1_656
H(20) C(21) 3.08(3) 2_846
H(20) C(26) 3.07(3) 2_746
H(20) C(28) 2.03(3) 2_746
H(20) H(2) 2.880 2_756
H(20) H(3) 3.337 .
H(20) H(4) 3.206 2_756
H(20) H(10) 3.327 .
H(20) H(13) 3.23(4) 1_656
H(20) H(15) 2.53(4) 2_746
H(20) H(16) 2.45(5) 2_846
H(20) H(19) 3.43(4) .
H(21) Fe(1) 2.71(2) 1_455
H(21) C(3) 3.11(3) 2_656
H(21) C(5) 2.94(3) 2_656
H(21) C(11) 2.14(2) 1_455
H(21) C(14) 2.95(3) 2_656
H(21) C(19) 3.35(2) 2_656
H(21) C(20) 3.42(2) 2_656
H(21) C(21) 2.08(3) 1_455
H(21) C(27) 3.21(3) 2_756
H(21) C(28) 3.19(3) .
H(21) H(4) 2.880 2_656
H(21) H(5) 3.170 2_756
H(21) H(8) 3.250 2_656
H(21) H(11) 2.993 1_455
H(21) H(13) 3.38(3) 1_556
H(21) H(16) 2.61(4) 1_455
H(21) H(17) 3.18(4) 2_746
H(21) H(18) 2.48(4) 1_455
H(21) H(19) 3.26(3) 2_656

loop_
_geom_torsion_atom_site_label_1
_geom_torsion_atom_site_label_2
_geom_torsion_atom_site_label_3
_geom_torsion_atom_site_label_4
_geom_torsion
_geom_torsion_site_symmetry_1
_geom_torsion_site_symmetry_3
_geom_torsion_site_symmetry_4
C(6) Fe(1) C(8) C(15) -37.84(13) 2_755 . 2_755
C(6) Fe(1) C(8) C(20) 81.48(13) 2_755 . 2_756
C(8) Fe(1) C(6) C(15) 37.29(14) . 2_755 2_755
C(8) Fe(1) C(6) C(30) -81.93(12) . 2_755 .
C(6) Fe(1) C(11) C(26) -167.0(4) 2_755 . 1_655
C(6) Fe(1) C(11) C(27) -48.3(5) 2_755 . 2_856
C(11) Fe(1) C(6) C(15) -31.3(5) . 2_755 2_755
C(11) Fe(1) C(6) C(30) -150.5(4) . 2_755 .
C(6) Fe(1) C(15) C(8) 119.52(19) 2_755 2_755 .
C(15) Fe(1) C(6) C(30) -119.22(18) 2_755 2_755 .
C(6) Fe(1) C(20) C(8) -81.58(14) 2_755 2_756 .
C(6) Fe(1) C(20) C(30) 37.57(11) 2_755 2_756 .
C(20) Fe(1) C(6) C(15) 81.67(15) 2_756 2_755 2_755
C(20) Fe(1) C(6) C(30) -37.55(11) 2_756 2_755 .
C(6) Fe(1) C(21) C(26) -155.45(15) 2_755 . 1_655
C(6) Fe(1) C(21) C(28) 85.68(17) 2_755 . 1_655
C(21) Fe(1) C(6) C(15) -155.39(15) . 2_755 2_755
C(21) Fe(1) C(6) C(30) 85.39(15) . 2_755 .
C(6) Fe(1) C(26) C(11) 173.1(2) 2_755 1_655 .
C(6) Fe(1) C(26) C(21) 53.2(3) 2_755 1_655 .
C(26) Fe(1) C(6) C(15) 167.5(2) 1_655 2_755 2_755
C(26) Fe(1) C(6) C(30) 48.3(2) 1_655 2_755 .
C(6) Fe(1) C(27) C(11) 166.6(2) 2_755 2_856 .
C(27) Fe(1) C(6) C(15) -70.1(2) 2_856 2_755 2_755
C(27) Fe(1) C(6) C(30) 170.67(16) 2_856 2_755 .
C(6) Fe(1) C(28) C(21) -113.66(15) 2_755 1_655 .
C(28) Fe(1) C(6) C(15) -112.03(16) 1_655 2_755 2_755
C(28) Fe(1) C(6) C(30) 128.76(13) 1_655 2_755 .
C(6) Fe(1) C(30) C(4) 121.4(2) 2_755 . .
C(6) Fe(1) C(30) C(20) -119.51(16) 2_755 . 2_756
C(30) Fe(1) C(6) C(15) 119.22(18) . 2_755 2_755
C(8) Fe(1) C(11) C(26) 128.72(17) . . 1_655
C(8) Fe(1) C(11) C(27) -112.6(2) . . 2_856
C(11) Fe(1) C(8) C(15) 128.79(15) . . 2_755
C(11) Fe(1) C(8) C(20) -111.89(15) . . 2_756
C(8) Fe(1) C(15) C(6) -119.52(19) . 2_755 2_755
C(15) Fe(1) C(8) C(20) 119.32(18) 2_755 . 2_756
C(8) Fe(1) C(20) C(30) 119.16(18) . 2_756 .
C(20) Fe(1) C(8) C(15) -119.32(18) 2_756 . 2_755
C(8) Fe(1) C(21) C(26) -30.1(4) . . 1_655
C(8) Fe(1) C(21) C(28) -149.0(3) . . 1_655
C(21) Fe(1) C(8) C(15) -168.8(3) . . 2_755
C(21) Fe(1) C(8) C(20) -49.5(4) . . 2_756
C(8) Fe(1) C(26) C(11) -69.1(2) . 1_655 .
C(8) Fe(1) C(26) C(21) 171.01(14) . 1_655 .
C(26) Fe(1) C(8) C(15) 167.32(14) 1_655 . 2_755
C(26) Fe(1) C(8) C(20) -73.36(17) 1_655 . 2_756
C(8) Fe(1) C(27) C(11) 83.3(2) . 2_856 .
C(27) Fe(1) C(8) C(15) 86.77(17) 2_856 . 2_755
C(27) Fe(1) C(8) C(20) -153.91(15) 2_856 . 2_756
C(8) Fe(1) C(28) C(21) 164.38(19) . 1_655 .
C(28) Fe(1) C(8) C(15) 55.2(2) 1_655 . 2_755
C(28) Fe(1) C(8) C(20) 174.6(2) 1_655 . 2_756
C(8) Fe(1) C(30) C(4) -157.1(2) . . .
C(8) Fe(1) C(30) C(6) 81.44(13) . . 2_755
C(8) Fe(1) C(30) C(20) -38.07(13) . . 2_756
C(30) Fe(1) C(8) C(15) -81.69(13) . . 2_755
C(30) Fe(1) C(8) C(20) 37.63(12) . . 2_756
C(11) Fe(1) C(15) C(6) 171.10(14) . 2_755 2_755
C(11) Fe(1) C(15) C(8) -69.39(17) . 2_755 .
C(15) Fe(1) C(11) C(26) 167.82(16) 2_755 . 1_655
C(15) Fe(1) C(11) C(27) -73.5(2) 2_755 . 2_856
C(11) Fe(1) C(20) C(8) 84.22(19) . 2_756 .
C(11) Fe(1) C(20) C(30) -156.63(16) . 2_756 .
C(20) Fe(1) C(11) C(26) 85.82(19) 2_756 . 1_655
C(20) Fe(1) C(11) C(27) -155.46(19) 2_756 . 2_856
C(11) Fe(1) C(21) C(26) 36.87(16) . . 1_655
C(11) Fe(1) C(21) C(28) -82.00(17) . . 1_655
C(21) Fe(1) C(11) C(26) -37.41(17) . . 1_655
C(21) Fe(1) C(11) C(27) 81.3(2) . . 2_856
C(11) Fe(1) C(26) C(21) -119.9(2) . 1_655 .
C(26) Fe(1) C(11) C(27) 118.7(2) 1_655 . 2_856
C(27) Fe(1) C(11) C(26) -118.7(2) 2_856 . 1_655
C(11) Fe(1) C(28) C(21) 81.05(19) . 1_655 .
C(28) Fe(1) C(11) C(26) -80.97(19) 1_655 . 1_655
C(28) Fe(1) C(11) C(27) 37.7(2) 1_655 . 2_856
C(11) Fe(1) C(30) C(4) -72.5(3) . . .
C(11) Fe(1) C(30) C(6) 166.1(2) . . 2_755
C(11) Fe(1) C(30) C(20) 46.6(2) . . 2_756
C(30) Fe(1) C(11) C(26) 54.0(3) . . 1_655
C(30) Fe(1) C(11) C(27) 172.7(2) . . 2_856
C(15) Fe(1) C(20) C(8) -37.36(14) 2_755 2_756 .
C(15) Fe(1) C(20) C(30) 81.79(13) 2_755 2_756 .
C(20) Fe(1) C(15) C(6) -81.47(14) 2_756 2_755 2_755
C(20) Fe(1) C(15) C(8) 38.05(12) 2_756 2_755 .
C(15) Fe(1) C(21) C(26) 166.5(2) 2_755 . 1_655
C(15) Fe(1) C(21) C(28) 47.6(2) 2_755 . 1_655
C(21) Fe(1) C(15) C(6) 54.2(2) . 2_755 2_755
C(21) Fe(1) C(15) C(8) 173.7(2) . 2_755 .
C(15) Fe(1) C(26) C(11) -37.9(4) 2_755 1_655 .
C(15) Fe(1) C(26) C(21) -157.8(3) 2_755 1_655 .
C(26) Fe(1) C(15) C(6) -159.4(3) 1_655 2_755 2_755
C(26) Fe(1) C(15) C(8) -39.9(4) 1_655 2_755 .
C(15) Fe(1) C(27) C(11) 126.2(2) 2_755 2_856 .
C(27) Fe(1) C(15) C(6) 130.31(16) 2_856 2_755 2_755
C(27) Fe(1) C(15) C(8) -110.17(16) 2_856 2_755 .
C(15) Fe(1) C(28) C(21) -157.95(14) 2_755 1_655 .
C(28) Fe(1) C(15) C(6) 87.38(16) 1_655 2_755 2_755
C(28) Fe(1) C(15) C(8) -153.10(13) 1_655 2_755 .
C(15) Fe(1) C(30) C(4) 159.4(2) 2_755 . .
C(15) Fe(1) C(30) C(6) 37.94(12) 2_755 . 2_755
C(15) Fe(1) C(30) C(20) -81.57(13) 2_755 . 2_756
C(30) Fe(1) C(15) C(6) -37.65(13) . 2_755 2_755
C(30) Fe(1) C(15) C(8) 81.86(13) . 2_755 .
C(20) Fe(1) C(21) C(26) -69.77(18) 2_756 . 1_655
C(20) Fe(1) C(21) C(28) 171.36(14) 2_756 . 1_655
C(21) Fe(1) C(20) C(8) 165.93(14) . 2_756 .
C(21) Fe(1) C(20) C(30) -74.91(16) . 2_756 .
C(20) Fe(1) C(26) C(11) -110.43(17) 2_756 1_655 .
C(20) Fe(1) C(26) C(21) 129.67(15) 2_756 1_655 .
C(26) Fe(1) C(20) C(8) 126.28(15) 1_655 2_756 .
C(26) Fe(1) C(20) C(30) -114.57(13) 1_655 2_756 .
C(20) Fe(1) C(27) C(11) 48.0(3) 2_756 2_856 .
C(27) Fe(1) C(20) C(8) 51.7(2) 2_856 2_756 .
C(27) Fe(1) C(20) C(30) 170.9(2) 2_856 2_756 .
C(20) Fe(1) C(28) C(21) -31.9(5) 2_756 1_655 .
C(28) Fe(1) C(20) C(8) -168.2(4) 1_655 2_756 .
C(28) Fe(1) C(20) C(30) -49.0(5) 1_655 2_756 .
C(20) Fe(1) C(30) C(4) -119.1(2) 2_756 . .
C(20) Fe(1) C(30) C(6) 119.51(16) 2_756 . 2_755
C(30) Fe(1) C(20) C(8) -119.16(18) . 2_756 .
C(21) Fe(1) C(26) C(11) 119.9(2) . 1_655 .
C(26) Fe(1) C(21) C(28) -118.9(2) 1_655 . 1_655
C(21) Fe(1) C(27) C(11) -81.5(2) . 2_856 .
C(27) Fe(1) C(21) C(26) 80.66(18) 2_856 . 1_655
C(27) Fe(1) C(21) C(28) -38.21(17) 2_856 . 1_655
C(28) Fe(1) C(21) C(26) 118.9(2) 1_655 . 1_655
C(21) Fe(1) C(30) C(4) 7.4(2) . . .
C(21) Fe(1) C(30) C(6) -113.99(13) . . 2_755
C(21) Fe(1) C(30) C(20) 126.50(13) . . 2_756
C(30) Fe(1) C(21) C(26) -111.75(16) . . 1_655
C(30) Fe(1) C(21) C(28) 129.38(15) . . 1_655
C(26) Fe(1) C(27) C(11) -37.5(2) 1_655 2_856 .
C(27) Fe(1) C(26) C(11) 38.02(18) 2_856 1_655 .
C(27) Fe(1) C(26) C(21) -81.88(18) 2_856 1_655 .
C(26) Fe(1) C(28) C(21) 37.89(15) 1_655 1_655 .
C(28) Fe(1) C(26) C(11) 82.21(18) 1_655 1_655 .
C(28) Fe(1) C(26) C(21) -37.69(16) 1_655 1_655 .
C(26) Fe(1) C(30) C(4) -36.1(2) 1_655 . .
C(26) Fe(1) C(30) C(6) -157.56(13) 1_655 . 2_755
C(26) Fe(1) C(30) C(20) 82.93(14) 1_655 . 2_756
C(30) Fe(1) C(26) C(11) -153.07(15) . 1_655 .
C(30) Fe(1) C(26) C(21) 87.03(17) . 1_655 .
C(27) Fe(1) C(28) C(21) 118.5(2) 2_856 1_655 .
C(28) Fe(1) C(27) C(11) -119.3(3) 1_655 2_856 .
C(27) Fe(1) C(30) C(4) 83.8(6) 2_856 . .
C(27) Fe(1) C(30) C(6) -37.6(5) 2_856 . 2_755
C(27) Fe(1) C(30) C(20) -157.2(5) 2_856 . 2_756
C(30) Fe(1) C(27) C(11) -162.3(5) . 2_856 .
C(28) Fe(1) C(30) C(4) 48.2(2) 1_655 . .
C(28) Fe(1) C(30) C(6) -73.19(16) 1_655 . 2_755
C(28) Fe(1) C(30) C(20) 167.30(15) 1_655 . 2_756
C(30) Fe(1) C(28) C(21) -71.98(19) . 1_655 .
C(2) N(1) C(10) C(3) -0.9(2) . . .
C(2) N(1) C(10) C(22) 178.8(2) . . .
C(10) N(1) C(2) C(5) 0.9(2) . . .
C(10) N(1) C(2) C(23) -179.7(2) . . .
C(2) N(1) C(12) C(7) 113.6(2) . . .
C(2) N(1) C(12) C(13) -66.0(3) . . .
C(12) N(1) C(2) C(5) 179.6(2) . . .
C(12) N(1) C(2) C(23) -1.0(3) . . .
C(10) N(1) C(12) C(7) -67.9(3) . . .
C(10) N(1) C(12) C(13) 112.5(2) . . .
C(12) N(1) C(10) C(3) -179.58(19) . . .
C(12) N(1) C(10) C(22) 0.1(3) . . .
N(1) C(2) C(5) C(3) -0.5(2) . . .
N(1) C(2) C(5) C(14) 179.40(19) . . .
N(1) C(2) C(23) C(16) -178.5(2) . . .
C(5) C(2) C(23) C(16) 0.9(3) . . .
C(23) C(2) C(5) C(3) 179.98(14) . . .
C(23) C(2) C(5) C(14) -0.1(2) . . .
C(5) C(3) C(10) N(1) 0.5(2) . . .
C(5) C(3) C(10) C(22) -179.2(2) . . .
C(10) C(3) C(5) C(2) 0.01(19) . . .
C(10) C(3) C(5) C(14) -179.9(2) . . .
C(5) C(3) C(19) C(17) 179.9(2) . . .
C(19) C(3) C(5) C(2) 179.5(2) . . .
C(19) C(3) C(5) C(14) -0.4(4) . . .
C(10) C(3) C(19) C(17) -0.7(3) . . .
C(19) C(3) C(10) N(1) -179.06(18) . . .
C(19) C(3) C(10) C(22) 1.2(3) . . .
C(18) C(4) C(24) C(13) -1.6(3) . . .
C(24) C(4) C(18) C(7) 1.1(3) . . .
C(18) C(4) C(30) Fe(1) -119.39(19) . . .
C(18) C(4) C(30) C(6) -27.5(2) . . 2_755
C(18) C(4) C(30) C(20) 150.86(19) . . 2_756
C(30) C(4) C(18) C(7) -176.13(18) . . .
C(24) C(4) C(30) Fe(1) 63.4(2) . . .
C(24) C(4) C(30) C(6) 155.3(2) . . 2_755
C(24) C(4) C(30) C(20) -26.3(2) . . 2_756
C(30) C(4) C(24) C(13) 175.7(2) . . .
C(2) C(5) C(14) C(9) -0.7(3) . . .
C(3) C(5) C(14) C(9) 179.3(2) . . .
Fe(1) C(6) C(15) C(8) -59.05(15) 2_745 . 2_745
Fe(1) C(6) C(30) C(4) -123.02(18) 2_745 2_745 2_745
C(15) C(6) C(30) Fe(1) -58.77(14) . 2_745 2_745
C(15) C(6) C(30) C(4) 178.20(18) . 2_745 2_745
C(30) C(6) C(15) Fe(1) 59.35(13) 2_745 . 2_745
C(30) C(6) C(15) C(8) 0.3(2) 2_745 . 2_745
C(12) C(7) C(18) C(4) 0.7(3) . . .
C(18) C(7) C(12) N(1) 178.44(19) . . .
C(18) C(7) C(12) C(13) -2.0(3) . . .
Fe(1) C(8) C(15) C(6) 59.44(15) . 2_755 2_755
Fe(1) C(8) C(20) C(30) -59.99(13) . 2_756 .
C(15) C(8) C(20) Fe(1) 59.81(15) 2_755 2_756 .
C(15) C(8) C(20) C(30) -0.2(2) 2_755 2_756 .
C(20) C(8) C(15) Fe(1) -59.51(14) 2_756 2_755 .
C(20) C(8) C(15) C(6) -0.1(2) 2_756 2_755 2_755
C(14) C(9) C(16) C(23) 0.3(3) . . .
C(16) C(9) C(14) C(5) 0.6(3) . . .
N(1) C(10) C(22) C(25) -179.6(2) . . .
C(3) C(10) C(22) C(25) 0.1(2) . . .
Fe(1) C(11) C(26) C(21) 59.39(18) . 1_655 .
C(26) C(11) C(27) Fe(1) 60.15(18) 1_655 2_856 .
C(27) C(11) C(26) Fe(1) -60.09(18) 2_856 1_655 .
C(27) C(11) C(26) C(21) -0.7(3) 2_856 1_655 .
N(1) C(12) C(13) C(24) -178.9(2) . . .
C(7) C(12) C(13) C(24) 1.5(3) . . .
C(12) C(13) C(24) C(4) 0.3(3) . . .
C(9) C(16) C(23) C(2) -1.0(3) . . .
C(19) C(17) C(25) C(22) 2.5(4) . . .
C(25) C(17) C(19) C(3) -1.1(3) . . .
Fe(1) C(20) C(30) C(4) 122.62(18) 2_746 2_746 2_746
C(8) C(20) C(30) Fe(1) 59.11(13) 2_746 2_746 2_746
C(8) C(20) C(30) C(4) -178.28(17) 2_746 2_746 2_746
Fe(1) C(21) C(26) C(11) -59.36(19) . 1_655 .
C(26) C(21) C(28) Fe(1) -59.48(18) 1_655 1_655 .
C(28) C(21) C(26) Fe(1) 59.83(18) 1_655 1_655 .
C(28) C(21) C(26) C(11) 0.5(3) 1_655 1_655 .
C(10) C(22) C(25) C(17) -1.9(3) . . .
